data_2108950
loop_
_publ_author_name
'Bakowicz, Julia'
'Turowska-Tyrk, Ilona'

_publ_section_title
;
 The role of free space in photochemical reactions in crystals at high
 pressure -- the case of 9-methylanthracene
;
_journal_issue 2
_journal_name_full 'Acta Crystallographica Section B'
_journal_page_first
;
;
_journal_paper_doi 10.1107/S2052520622001810
_journal_volume 78
_journal_year 2022
_chemical_formula_sum 'C15 H12'
_chemical_formula_weight 192.25
_space_group_crystal_system monoclinic
_space_group_IT_number 14
_space_group_name_Hall '-P 2ybc'
_space_group_name_H-M_alt 'P 1 21/c 1'
_atom_sites_solution_hydrogens geom
_atom_sites_solution_primary isomor
_audit_creation_method SHELXL-2014/7
_cell_angle_alpha 90
_cell_angle_beta 99.365(4)
_cell_angle_gamma 90
_cell_formula_units_Z 4
_cell_length_a 8.4440(4)
_cell_length_b 13.728(9)
_cell_length_c 8.5839(4)
_cell_measurement_pressure 100000
_cell_measurement_reflns_used 1378
_cell_measurement_temperature 298(2)
_cell_measurement_theta_max 24.23
_cell_measurement_theta_min 5.73
_cell_volume 981.8(6)
_computing_cell_refinement 'CrysAlisPro (Rigaku OD, 2015)'
_computing_data_collection 'CrysAlisPro (Agilent Technologies, 2014)'
_computing_data_reduction 'CrysAlisPro (Rigaku OD, 2015)'
_computing_molecular_graphics 'ORTEP-3 for Windows (Farrugia, 2012)'
_computing_publication_material 'SHELXL-2014/7 (Sheldrick, 2015)'
_computing_structure_refinement 'SHELXL-2014/7 (Sheldrick, 2015)'
_diffrn_ambient_pressure 100000
_diffrn_ambient_temperature 298(2)
_diffrn_detector_area_resol_mean 15.9718
_diffrn_measured_fraction_theta_full 0.315
_diffrn_measured_fraction_theta_max 0.303
_diffrn_measurement_device_type 'KM4 with Eos CCD'
_diffrn_measurement_method '\f- and \w scans'
_diffrn_radiation_monochromator graphite
_diffrn_radiation_source 'fine-focus sealed tube'
_diffrn_radiation_type MoK\a
_diffrn_radiation_wavelength 0.71073
_diffrn_reflns_av_R_equivalents 0.0543
_diffrn_reflns_av_unetI/netI 0.0341
_diffrn_reflns_Laue_measured_fraction_full 0.315
_diffrn_reflns_Laue_measured_fraction_max 0.303
_diffrn_reflns_limit_h_max 10
_diffrn_reflns_limit_h_min -10
_diffrn_reflns_limit_k_max 4
_diffrn_reflns_limit_k_min -4
_diffrn_reflns_limit_l_max 9
_diffrn_reflns_limit_l_min -10
_diffrn_reflns_number 4488
_diffrn_reflns_point_group_measured_fraction_full 0.315
_diffrn_reflns_point_group_measured_fraction_max 0.303
_diffrn_reflns_theta_full 25.242
_diffrn_reflns_theta_max 25.657
_diffrn_reflns_theta_min 5.747
_exptl_absorpt_coefficient_mu 0.073
_exptl_absorpt_correction_T_max 1.00
_exptl_absorpt_correction_T_min 0.52
_exptl_absorpt_correction_type multi-scan
_exptl_absorpt_process_details
;
SCALE3 ABSPACK (Rigaku Oxford Diffraction, 2015).
;
_exptl_crystal_colour colourless
_exptl_crystal_density_diffrn 1.301
_exptl_crystal_description block
_exptl_crystal_F_000 408
_exptl_crystal_size_max 0.28
_exptl_crystal_size_mid 0.25
_exptl_crystal_size_min 0.05
_refine_diff_density_max 0.139
_refine_diff_density_min -0.125
_refine_diff_density_rms 0.026
_refine_ls_extinction_method none
_refine_ls_goodness_of_fit_ref 1.065
_refine_ls_hydrogen_treatment constr
_refine_ls_matrix_type full
_refine_ls_number_parameters 86
_refine_ls_number_reflns 565
_refine_ls_number_restraints 0
_refine_ls_restrained_S_all 1.065
_refine_ls_R_factor_all 0.0812
_refine_ls_R_factor_gt 0.0586
_refine_ls_shift/su_max 0.000
_refine_ls_shift/su_mean 0.000
_refine_ls_structure_factor_coef Fsqd
_refine_ls_weighting_details 'w=1/[\s^2^(Fo^2^)+(0.0832P)^2^+0.5071P] where P=(Fo^2^+2Fc^2^)/3'
_refine_ls_weighting_scheme calc
_refine_ls_wR_factor_gt 0.1460
_refine_ls_wR_factor_ref 0.1629
_reflns_Friedel_coverage 0.000
_reflns_number_gt 417
_reflns_number_total 565
_reflns_threshold_expression 'I > 2\s(I)'
_cod_data_source_file xk5091sup1.cif
_cod_data_source_block 0.1GPa_31hUV
_cod_original_sg_symbol_H-M 'P 21/c'
_cod_database_code 2108950
_shelx_shelxl_version_number 2014/7
_shelx_space_group_comment
;
The symmetry employed for this shelxl refinement is uniquely defined
by the following loop, which should always be used as a source of
symmetry information in preference to the above space-group names.
They are only intended as comments.
;

loop_
_space_group_symop_operation_xyz
'x, y, z'
'x, -y+1/2, z+1/2'
'-x, -y, -z'
'-x, y-1/2, -z-1/2'

loop_
_atom_site_label
_atom_site_type_symbol
_atom_site_fract_x
_atom_site_fract_y
_atom_site_fract_z
_atom_site_U_iso_or_equiv
_atom_site_adp_type
_atom_site_occupancy
_atom_site_site_symmetry_order
_atom_site_calc_flag
_atom_site_refinement_flags_posn
_atom_site_refinement_flags_adp
_atom_site_refinement_flags_occupancy
_atom_site_disorder_assembly
_atom_site_disorder_group
C11D C 1.0218(4) 0.4160(8) 0.1919(4) 0.0395(11) Uiso 1 1 d . . . . .
C1D C 1.0530(4) 0.3964(9) 0.3517(4) 0.0483(12) Uiso 1 1 d . . . . .
H1D H 0.9755 0.4096 0.4143 0.058 Uiso 1 1 calc R U . . .
C2D C 1.1983(5) 0.3575(9) 0.4189(4) 0.055(8) Uani 1 1 d . . . . .
H2D H 1.2182 0.3442 0.5265 0.066 Uiso 1 1 calc R U . . .
C3D C 1.3129(5) 0.3384(9) 0.3288(5) 0.045(9) Uani 1 1 d . . . . .
H3D H 1.4112 0.3126 0.3753 0.054 Uiso 1 1 calc R U . . .
C4D C 1.2843(4) 0.3571(9) 0.1694(4) 0.0483(12) Uiso 1 1 d . . . . .
H4D H 1.3630 0.3438 0.1081 0.058 Uiso 1 1 calc R U . . .
C12D C 1.1392(4) 0.3955(8) 0.1004(4) 0.0405(11) Uiso 1 1 d . . . . .
C14D C 0.8154(4) 0.4119(8) -0.0465(4) 0.0420(11) Uiso 1 1 d . . . . .
C8D C 0.6575(5) 0.3874(9) -0.1088(5) 0.0504(12) Uiso 1 1 d . . . . .
H8D H 0.5764 0.3996 -0.0500 0.061 Uiso 1 1 calc R U . . .
C7D C 0.6199(6) 0.3456(10) -0.2548(5) 0.074(9) Uani 1 1 d . . . . .
H7D H 0.5132 0.3326 -0.2960 0.089 Uiso 1 1 calc R U . . .
C6D C 0.7369(6) 0.3231(10) -0.3405(5) 0.060(10) Uani 1 1 d . . . . .
H6D H 0.7106 0.2947 -0.4397 0.072 Uiso 1 1 calc R U . . .
C5D C 0.8947(5) 0.3426(10) -0.2792(5) 0.0555(13) Uiso 1 1 d . . . . .
H5D H 0.9753 0.3249 -0.3357 0.067 Uiso 1 1 calc R U . . .
C13D C 0.9341(4) 0.3878(8) -0.1360(4) 0.0422(11) Uiso 1 1 d . . . . .
C9D C 0.8656(4) 0.4632(9) 0.1095(4) 0.0401(12) Uiso 1 1 d . . . . .
C10D C 1.1043(4) 0.4204(9) -0.0742(4) 0.0426(12) Uiso 1 1 d . . . . .
H10D H 1.1771 0.3820 -0.1279 0.051 Uiso 1 1 calc R U . . .
C15D C 0.7344(4) 0.4603(9) 0.2148(5) 0.067(9) Uani 1 1 d . . . . .
H15D H 0.7716 0.4936 0.3121 0.100 Uiso 1 1 calc R U . . .
H15E H 0.6392 0.4916 0.1612 0.100 Uiso 1 1 calc R U . . .
H15F H 0.7105 0.3938 0.2366 0.100 Uiso 1 1 calc R U . . .

loop_
_atom_site_aniso_label
_atom_site_aniso_U_11
_atom_site_aniso_U_22
_atom_site_aniso_U_33
_atom_site_aniso_U_23
_atom_site_aniso_U_13
_atom_site_aniso_U_12
C2D 0.064(3) 0.06(3) 0.040(2) -0.001(5) 0.0008(17) 0.008(5)
C3D 0.051(2) 0.02(3) 0.055(2) -0.001(5) -0.0051(17) 0.013(4)
C7D 0.060(3) 0.09(3) 0.063(3) 0.011(6) -0.012(2) -0.016(5)
C6D 0.078(3) 0.04(3) 0.053(3) 0.000(6) -0.009(2) -0.006(5)
C15D 0.047(2) 0.10(3) 0.054(2) 0.006(5) 0.0172(17) 0.008(4)

loop_
_atom_type_symbol
_atom_type_description
_atom_type_scat_dispersion_real
_atom_type_scat_dispersion_imag
_atom_type_scat_source
C C 0.0033 0.0016 'International Tables Vol C Tables 4.2.6.8 and 6.1.1.4'
H H 0.0000 0.0000 'International Tables Vol C Tables 4.2.6.8 and 6.1.1.4'

loop_
_geom_angle_atom_site_label_1
_geom_angle_atom_site_label_2
_geom_angle_atom_site_label_3
_geom_angle
_geom_angle_site_symmetry_1
_geom_angle_site_symmetry_3
_geom_angle_publ_flag
C1D C11D C12D 118.9(4) . . ?
C1D C11D C9D 123.5(4) . . ?
C12D C11D C9D 117.6(4) . . ?
C2D C1D C11D 120.3(4) . . ?
C3D C2D C1D 120.4(4) . . ?
C2D C3D C4D 120.3(5) . . ?
C3D C4D C12D 120.0(4) . . ?
C4D C12D C11D 120.1(4) . . ?
C4D C12D C10D 121.8(3) . . ?
C11D C12D C10D 118.1(4) . . ?
C8D C14D C13D 117.3(5) . . ?
C8D C14D C9D 124.4(4) . . ?
C13D C14D C9D 118.3(4) . . ?
C7D C8D C14D 121.2(4) . . ?
C6D C7D C8D 120.7(5) . . ?
C7D C6D C5D 119.5(6) . . ?
C13D C5D C6D 120.6(5) . . ?
C5D C13D C14D 120.6(4) . . ?
C5D C13D C10D 121.7(4) . . ?
C14D C13D C10D 117.5(6) . . ?
C14D C9D C11D 107.9(7) . . ?
C14D C9D C15D 112.5(5) . . ?
C11D C9D C15D 111.4(5) . . ?
C14D C9D C10D 108.5(5) . 3_765 ?
C11D C9D C10D 110.3(5) . 3_765 ?
C15D C9D C10D 106.2(8) . 3_765 ?
C13D C10D C12D 107.4(5) . . ?
C13D C10D C9D 112.7(7) . 3_765 ?
C12D C10D C9D 112.8(7) . 3_765 ?

loop_
_geom_bond_atom_site_label_1
_geom_bond_atom_site_label_2
_geom_bond_distance
_geom_bond_site_symmetry_2
_geom_bond_publ_flag
C11D C1D 1.381(6) . ?
C11D C12D 1.390(6) . ?
C11D C9D 1.535(8) . ?
C1D C2D 1.376(8) . ?
C2D C3D 1.359(7) . ?
C3D C4D 1.375(6) . ?
C4D C12D 1.376(8) . ?
C12D C10D 1.518(6) . ?
C14D C8D 1.395(6) . ?
C14D C13D 1.398(6) . ?
C14D C9D 1.511(9) . ?
C8D C7D 1.368(9) . ?
C7D C6D 1.360(8) . ?
C6D C5D 1.377(7) . ?
C5D C13D 1.369(9) . ?
C13D C10D 1.516(7) . ?
C9D C15D 1.540(6) . ?
C9D C10D 1.654(16) 3_765 ?
C10D C9D 1.654(16) 3_765 ?

_cod_database_fobs_code 2108950
